data_4116512
loop_
_publ_author_name
'Vladimir K. Dioumaev'
'Karl Pl\"ossl'
'Patrick J. Carroll'
'Donald H. Berry'

_publ_section_title
;
 Formation and Interconversion of Ruthenium-Silene and 16-Electron
 Ruthenium Silyl Complexes
;
_journal_name_full 'Journal of the American Chemical Society'
_journal_page_first 8391
_journal_page_last 8392
_journal_paper_doi 10.1021/ja984363z
_journal_volume 121
_journal_year 1999
_chemical_formula_sum 'C24 H74 N2 P6 Ru2 Si2'
_chemical_formula_weight 834.99
_space_group_IT_number 20
_symmetry_cell_setting orthorhombic
_symmetry_Int_Tables_number 20
_symmetry_space_group_name_Hall 'C 2c 2'
_symmetry_space_group_name_H-M 'C 2 2 21'
_audit_creation_method SHELXL
_cell_angle_alpha 90.00
_cell_angle_beta 90.00
_cell_angle_gamma 90.00
_cell_formula_units_Z 4
_cell_length_a 13.6792(6)
_cell_length_b 14.7758(7)
_cell_length_c 20.9824(12)
_cell_measurement_reflns_used 13863
_cell_measurement_temperature 220(2)
_cell_measurement_theta_max 27.48
_cell_measurement_theta_min 0.00
_cell_volume 4241.0(4)
_computing_structure_refinement 'SHELXL-93 (Sheldrick, 1993)'
_computing_structure_solution 'SIR92 (Altomare, et. al., 1993)'
_diffrn_ambient_temperature 293(2)
_diffrn_measurement_device_type 'Rigaku R-AXIS IIc'
_diffrn_measurement_method 'image plate oscillations'
_diffrn_radiation_monochromator graphite
_diffrn_radiation_source 'rotating anode'
_diffrn_radiation_type MoK\a
_diffrn_radiation_wavelength 0.71070
_diffrn_reflns_av_R_equivalents 0.0536
_diffrn_reflns_av_sigmaI/netI 0.0433
_diffrn_reflns_limit_h_max 16
_diffrn_reflns_limit_h_min -17
_diffrn_reflns_limit_k_max 19
_diffrn_reflns_limit_k_min -19
_diffrn_reflns_limit_l_max 24
_diffrn_reflns_limit_l_min -27
_diffrn_reflns_number 12748
_diffrn_reflns_theta_max 27.48
_diffrn_reflns_theta_min 2.76
_exptl_absorpt_coefficient_mu 1.011
_exptl_absorpt_correction_type none
_exptl_crystal_colour colorless
_exptl_crystal_density_diffrn 1.308
_exptl_crystal_description prism
_exptl_crystal_F_000 1752
_exptl_crystal_size_max 0.32
_exptl_crystal_size_mid 0.24
_exptl_crystal_size_min 0.10
_refine_diff_density_max 0.682
_refine_diff_density_min -0.869
_refine_diff_density_rms 0.105
_refine_ls_extinction_coef 0.00035(8)
_refine_ls_extinction_expression Fc^*^=kFc[1+0.001xFc^2^\l^3^/sin(2\q)]^-1/4^
_refine_ls_extinction_method SHELXL
_refine_ls_goodness_of_fit_all 1.108
_refine_ls_goodness_of_fit_obs 1.118
_refine_ls_hydrogen_treatment 'riding & isotropic'
_refine_ls_matrix_type full
_refine_ls_number_parameters 181
_refine_ls_number_reflns 4800
_refine_ls_number_restraints 0
_refine_ls_restrained_S_all 1.108
_refine_ls_restrained_S_obs 1.118
_refine_ls_R_factor_all 0.0512
_refine_ls_R_factor_obs 0.0480
_refine_ls_shift/esd_max 0.000
_refine_ls_shift/esd_mean 0.000
_refine_ls_structure_factor_coef Fsqd
_refine_ls_weighting_details 'w=1/[\s^2^(Fo^2^)+(0.0318P)^2^+24.9064P] where P=(Fo^2^+2Fc^2^)/3'
_refine_ls_weighting_scheme calc
_refine_ls_wR_factor_all 0.1090
_refine_ls_wR_factor_obs 0.1069
_reflns_number_observed 4542
_reflns_number_total 4800
_reflns_threshold_expression >2sigma(I)
_cod_data_source_file ja984363z.cif
_cod_data_source_block shelxl
_cod_depositor_comments
;
The following automatic conversions were performed:

'_refine_ls_weighting_scheme' value 'calc
w=1/[\s^2^(Fo^2^)+(0.0318P)^2^+24.9064P] where P=(Fo^2^+2Fc^2^)/3'
was changed to 'calc'. New tag '_refine_ls_weighting_details' was
created. The value of the new tag was set to
'w=1/[\s^2^(Fo^2^)+(0.0318P)^2^+24.9064P] where P=(Fo^2^+2Fc^2^)/3'.

Automatic conversion script
Id: cif_fix_values 3143 2015-03-26 13:38:13Z robertas 
;
_cod_original_sg_symbol_H-M 'C 2 2 21 '
_cod_database_code 4116512

loop_
_symmetry_equiv_pos_as_xyz
'x, y, z'
'x, -y, -z'
'-x, -y, z+1/2'
'-x, y, -z+1/2'
'x+1/2, y+1/2, z'
'x+1/2, -y+1/2, -z'
'-x+1/2, -y+1/2, z+1/2'
'-x+1/2, y+1/2, -z+1/2'

loop_
_atom_site_aniso_label
_atom_site_aniso_U_11
_atom_site_aniso_U_22
_atom_site_aniso_U_33
_atom_site_aniso_U_23
_atom_site_aniso_U_13
_atom_site_aniso_U_12
Ru 0.0237(2) 0.0299(2) 0.0264(2) 0.0017(2) -0.0010(2) 0.0002(2)
P1 0.0292(6) 0.0427(8) 0.0342(7) 0.0001(7) 0.0048(5) 0.0030(7)
P2 0.0345(8) 0.0336(7) 0.0409(8) 0.0072(6) 0.0036(6) 0.0037(6)
P3 0.0392(8) 0.0328(7) 0.0290(7) -0.0035(6) 0.0009(6) 0.0026(6)
Si1 0.0314(8) 0.0563(10) 0.0359(9) 0.0018(8) -0.0064(7) -0.0082(7)
N1 0.028(2) 0.027(2) 0.030(2) -0.002(2) -0.001(2) 0.000(2)
C1 0.051(3) 0.067(5) 0.041(3) -0.008(3) 0.004(3) 0.012(3)
C2 0.050(4) 0.064(4) 0.059(4) -0.004(4) 0.008(3) 0.022(4)
C3 0.049(4) 0.067(5) 0.062(4) -0.001(3) 0.017(4) -0.006(4)
C4 0.058(4) 0.043(3) 0.068(5) 0.004(4) 0.014(4) -0.006(3)
C5 0.054(5) 0.058(5) 0.090(6) 0.032(4) -0.001(4) 0.020(4)
C6 0.064(5) 0.047(4) 0.067(5) 0.018(3) 0.023(4) 0.004(4)
C7 0.053(4) 0.050(4) 0.051(4) -0.005(3) 0.019(3) 0.001(3)
C8 0.077(5) 0.040(3) 0.047(4) -0.003(3) 0.006(4) -0.003(3)
C9 0.058(4) 0.057(4) 0.047(4) -0.010(3) -0.006(3) 0.022(4)
C10 0.030(3) 0.093(6) 0.054(4) -0.001(4) -0.010(3) 0.008(3)
C11 0.054(4) 0.090(6) 0.035(3) 0.000(3) -0.017(3) 0.001(4)
C12 0.052(4) 0.074(5) 0.079(5) -0.004(4) -0.010(4) -0.036(5)

loop_
_atom_site_label
_atom_site_type_symbol
_atom_site_fract_x
_atom_site_fract_y
_atom_site_fract_z
_atom_site_U_iso_or_equiv
_atom_site_thermal_displace_type
_atom_site_occupancy
_atom_site_calc_flag
_atom_site_refinement_flags
Ru Ru 0.34917(3) 0.21973(3) 0.17406(2) 0.02670(11) Uani 1 d .
P1 P 0.24543(11) 0.27101(11) 0.25308(7) 0.0354(3) Uani 1 d .
P2 P 0.37277(11) 0.35947(10) 0.12236(8) 0.0363(3) Uani 1 d .
P3 P 0.44380(12) 0.11738(10) 0.11607(7) 0.0337(3) Uani 1 d .
Si1 Si 0.21099(13) 0.18088(13) 0.10860(9) 0.0412(4) Uani 1 d .
N1 N 0.4686(3) 0.2380(3) 0.2335(2) 0.0281(9) Uani 1 d .
C1 C 0.3068(5) 0.3020(5) 0.3279(3) 0.053(2) Uani 1 d .
H1A H 0.3450(31) 0.3557(21) 0.3214(7) 0.079 Uiso 1 calc R
H1B H 0.3488(30) 0.2535(16) 0.3411(14) 0.079 Uiso 1 calc R
H1C H 0.2587(5) 0.3130(36) 0.3603(8) 0.079 Uiso 1 calc R
C2 C 0.1668(6) 0.3714(5) 0.2465(4) 0.057(2) Uani 1 d .
H2A H 0.1274(31) 0.3668(19) 0.2088(16) 0.086 Uiso 1 calc R
H2B H 0.2068(6) 0.4247(6) 0.2441(28) 0.086 Uiso 1 calc R
H2C H 0.1252(31) 0.3752(23) 0.2833(14) 0.086 Uiso 1 calc R
C3 C 0.1575(6) 0.1883(5) 0.2838(4) 0.060(2) Uani 1 d .
H3A H 0.1125(27) 0.1720(30) 0.2506(9) 0.089 Uiso 1 calc R
H3B H 0.1221(30) 0.2143(15) 0.3189(18) 0.089 Uiso 1 calc R
H3C H 0.1917(7) 0.1353(17) 0.2981(26) 0.089 Uiso 1 calc R
C4 C 0.4217(5) 0.4473(4) 0.1752(4) 0.056(2) Uani 1 d .
H4A H 0.4836(21) 0.4280(18) 0.1920(22) 0.084 Uiso 1 calc R
H4B H 0.3769(21) 0.4575(29) 0.2096(16) 0.084 Uiso 1 calc R
H4C H 0.4303(41) 0.5024(12) 0.1516(8) 0.084 Uiso 1 calc R
C5 C 0.2709(6) 0.4240(6) 0.0878(4) 0.067(2) Uani 1 d .
H5A H 0.2180(20) 0.4266(38) 0.1179(13) 0.101 Uiso 1 calc R
H5B H 0.2490(32) 0.3948(25) 0.0495(17) 0.101 Uiso 1 calc R
H5C H 0.2923(15) 0.4843(14) 0.0781(29) 0.101 Uiso 1 calc R
C6 C 0.4581(6) 0.3710(5) 0.0560(4) 0.059(2) Uani 1 d .
H6A H 0.4353(23) 0.3358(32) 0.0205(10) 0.089 Uiso 1 calc R
H6B H 0.5214(12) 0.3497(37) 0.0688(9) 0.089 Uiso 1 calc R
H6C H 0.4624(33) 0.4335(7) 0.0437(19) 0.089 Uiso 1 calc R
C7 C 0.5132(6) 0.1460(5) 0.0439(3) 0.051(2) Uani 1 d .
H7A H 0.5600(28) 0.1924(27) 0.0536(7) 0.077 Uiso 1 calc R
H7B H 0.4691(7) 0.1674(35) 0.0116(9) 0.077 Uiso 1 calc R
H7C H 0.5467(32) 0.0931(10) 0.0287(15) 0.077 Uiso 1 calc R
C8 C 0.3874(6) 0.0110(5) 0.0891(4) 0.055(2) Uani 1 d .
H8A H 0.3380(29) 0.0240(5) 0.0579(20) 0.082 Uiso 1 calc R
H8B H 0.3583(36) -0.0194(19) 0.1248(6) 0.082 Uiso 1 calc R
H8C H 0.4366(9) -0.0272(16) 0.0705(24) 0.082 Uiso 1 calc R
C9 C 0.5428(6) 0.0664(5) 0.1625(3) 0.054(2) Uani 1 d .
H9A H 0.5158(6) 0.0356(32) 0.1987(15) 0.081 Uiso 1 calc R
H9B H 0.5866(23) 0.1130(7) 0.1768(23) 0.081 Uiso 1 calc R
H9C H 0.5778(26) 0.0241(29) 0.1364(9) 0.081 Uiso 1 calc R
C10 C 0.0924(5) 0.2501(6) 0.1122(4) 0.059(2) Uani 1 d .
H10A H 0.0637(23) 0.2443(33) 0.1538(10) 0.089 Uiso 1 calc R
H10B H 0.0474(17) 0.2281(27) 0.0807(20) 0.089 Uiso 1 calc R
H10C H 0.1067(7) 0.3127(8) 0.1040(27) 0.089 Uiso 1 calc R
C11 C 0.2332(6) 0.1824(6) 0.0191(3) 0.060(2) Uani 1 d .
H11A H 0.2956(21) 0.1556(37) 0.0100(4) 0.089 Uiso 1 calc R
H11B H 0.2324(43) 0.2438(7) 0.0041(6) 0.089 Uiso 1 calc R
H11C H 0.1827(26) 0.1486(35) -0.0019(4) 0.089 Uiso 1 calc R
C12 C 0.1550(6) 0.0639(6) 0.1226(4) 0.068(2) Uani 1 d .
H12A H 0.1223(40) 0.0631(14) 0.1631(14) 0.103 Uiso 1 calc R
H12B H 0.2058(9) 0.0190(7) 0.1224(31) 0.103 Uiso 1 calc R
H12C H 0.1089(36) 0.0507(19) 0.0894(17) 0.103 Uiso 1 calc R
H1 H 0.3383(59) 0.1236(49) 0.2139(32) 0.060(21) Uiso 1 d .

loop_
_atom_type_symbol
_atom_type_description
_atom_type_scat_dispersion_real
_atom_type_scat_dispersion_imag
_atom_type_scat_source
C C 0.0033 0.0016 'International Tables Vol C Tables 4.2.6.8 and 6.1.1.4'
H H 0.0000 0.0000 'International Tables Vol C Tables 4.2.6.8 and 6.1.1.4'
Ru Ru -1.2594 0.8363 'International Tables Vol C Tables 4.2.6.8 and 6.1.1.4'
P P 0.1023 0.0942 'International Tables Vol C Tables 4.2.6.8 and 6.1.1.4'
Si Si 0.0817 0.0704 'International Tables Vol C Tables 4.2.6.8 and 6.1.1.4'
N N 0.0061 0.0033 'International Tables Vol C Tables 4.2.6.8 and 6.1.1.4'

loop_
_geom_angle_atom_site_label_1
_geom_angle_atom_site_label_2
_geom_angle_atom_site_label_3
_geom_angle
_geom_angle_site_symmetry_1
H1 Ru N1 83.0(27) .
H1 Ru P1 82.2(25) .
N1 Ru P1 90.58(13) .
H1 Ru P3 75.9(25) .
N1 Ru P3 87.74(12) .
P1 Ru P3 158.08(6) .
H1 Ru P2 176.1(26) .
N1 Ru P2 93.14(12) .
P1 Ru P2 97.31(6) .
P3 Ru P2 104.60(6) .
H1 Ru Si1 90.7(26) .
N1 Ru Si1 173.55(12) .
P1 Ru Si1 90.31(6) .
P3 Ru Si1 89.06(6) .
P2 Ru Si1 93.09(6) .
C3 P1 C2 100.4(4) .
C3 P1 C1 99.5(4) .
C2 P1 C1 97.5(3) .
C3 P1 Ru 115.9(3) .
C2 P1 Ru 124.8(3) .
C1 P1 Ru 114.5(2) .
C6 P2 C4 99.3(4) .
C6 P2 C5 97.8(4) .
C4 P2 C5 98.5(4) .
C6 P2 Ru 121.4(2) .
C4 P2 Ru 113.1(3) .
C5 P2 Ru 122.2(3) .
C9 P3 C7 98.7(4) .
C9 P3 C8 97.0(4) .
C7 P3 C8 99.2(3) .
C9 P3 Ru 113.5(2) .
C7 P3 Ru 124.6(2) .
C8 P3 Ru 118.8(3) .
C11 Si1 C12 103.1(4) .
C11 Si1 C10 99.7(3) .
C12 Si1 C10 97.9(4) .
C11 Si1 Ru 115.8(2) .
C12 Si1 Ru 116.2(3) .
C10 Si1 Ru 120.9(2) .
N1 N1 Ru 172.3(2) 4_655

loop_
_geom_bond_atom_site_label_1
_geom_bond_atom_site_label_2
_geom_bond_distance
_geom_bond_site_symmetry_2
Ru H1 1.65(7) .
Ru N1 2.073(4) .
Ru P1 2.3102(15) .
Ru P3 2.333(2) .
Ru P2 2.355(2) .
Ru Si1 2.406(2) .
P1 C3 1.832(7) .
P1 C2 1.837(7) .
P1 C1 1.839(7) .
P2 C6 1.825(7) .
P2 C4 1.833(8) .
P2 C5 1.838(7) .
P3 C9 1.830(7) .
P3 C7 1.836(7) .
P3 C8 1.840(7) .
Si1 C11 1.902(7) .
Si1 C12 1.914(7) .
Si1 C10 1.920(7) .
N1 N1 1.104(8) 4_655
